data_4338109
loop_
_publ_author_name
'Desmarets, Christophe'
'Gontard, Geoffrey'
'Cooksy, Andrew L.'
'Rager, Marie Noelle'
'Amouri, Hani'

_publ_section_title
;
 Encapsulation of a Metal Complex within a Self-Assembled Nanocage:
 Synergy Effects, Molecular Structures, and Density Functional Theory
 Calculations.
;
_journal_issue 9
_journal_name_full 'Inorganic chemistry'
_journal_page_first 4287
_journal_page_last 4294
_journal_paper_doi 10.1021/ic402539x
_journal_volume 53
_journal_year 2014
_chemical_formula_moiety 'C84 H60 N12 O4 Pd2, N4 O8 Pt, 2(C F3 O3 S), 3 (C2 H3 N), 2 (H2 O)'
_chemical_formula_sum 'C92 H73 F6 N19 O20 Pd2 Pt S2'
_chemical_formula_weight 2350.70
_space_group_crystal_system triclinic
_space_group_IT_number 2
_space_group_name_Hall '-P 1'
_space_group_name_H-M_alt 'P -1'
_symmetry_space_group_name_Hall '-P 1'
_symmetry_space_group_name_H-M 'P -1'
_atom_sites_solution_hydrogens geom
_atom_sites_solution_primary iterative
_atom_sites_solution_secondary difmap
_audit_creation_method SHELXL-2013
_cell_angle_alpha 90.570(2)
_cell_angle_beta 100.104(2)
_cell_angle_gamma 105.592(2)
_cell_formula_units_Z 1
_cell_length_a 12.2300(5)
_cell_length_b 13.5899(5)
_cell_length_c 16.4293(7)
_cell_measurement_reflns_used 9621
_cell_measurement_temperature 200(1)
_cell_measurement_theta_max 30.49
_cell_measurement_theta_min 2.49
_cell_volume 2584.65(18)
_computing_cell_refinement 'Bruker SAINT'
_computing_data_collection 'Bruker APEX2'
_computing_data_reduction 'Bruker SAINT'
_computing_publication_material 'WinGX publication routines (Farrugia, 1999)'
_computing_structure_refinement 'SHELXL-2013 (Sheldrick, 2013)'
_computing_structure_solution 'SUPERFLIP (Palatinus & Chapuis, 2007)'
_diffrn_ambient_temperature 200(1)
_diffrn_detector_area_resol_mean 8.3333
_diffrn_measured_fraction_theta_full 0.999
_diffrn_measured_fraction_theta_max 0.996
_diffrn_measurement_device_type 'Bruker APEX-II CCD'
_diffrn_measurement_method '\f and \w scans'
_diffrn_radiation_monochromator 'curved graphite'
_diffrn_radiation_source 'fine-focus sealed tube'
_diffrn_radiation_type MoK\a
_diffrn_radiation_wavelength 0.71073
_diffrn_reflns_av_R_equivalents 0.0212
_diffrn_reflns_av_unetI/netI 0.0128
_diffrn_reflns_Laue_measured_fraction_full 0.999
_diffrn_reflns_Laue_measured_fraction_max 0.996
_diffrn_reflns_limit_h_max 17
_diffrn_reflns_limit_h_min -17
_diffrn_reflns_limit_k_max 19
_diffrn_reflns_limit_k_min -19
_diffrn_reflns_limit_l_max 23
_diffrn_reflns_limit_l_min -23
_diffrn_reflns_number 118345
_diffrn_reflns_point_group_measured_fraction_full 0.999
_diffrn_reflns_point_group_measured_fraction_max 0.996
_diffrn_reflns_theta_full 25.242
_diffrn_reflns_theta_max 30.594
_diffrn_reflns_theta_min 1.261
_exptl_absorpt_coefficient_mu 1.819
_exptl_absorpt_correction_T_max 0.5644
_exptl_absorpt_correction_T_min 0.4710
_exptl_absorpt_correction_type multi-scan
_exptl_absorpt_process_details
; 
R.H. Blessing, Acta Cryst. (1995), A51, 33-38
;
_exptl_crystal_colour yellow
_exptl_crystal_density_diffrn 1.510
_exptl_crystal_density_method 'not measured'
_exptl_crystal_description prism
_exptl_crystal_F_000 1174
_exptl_crystal_size_max 0.4
_exptl_crystal_size_mid 0.2
_exptl_crystal_size_min 0.1
_refine_diff_density_max 1.975
_refine_diff_density_min -1.807
_refine_diff_density_rms 0.209
_refine_ls_extinction_method none
_refine_ls_goodness_of_fit_ref 1.140
_refine_ls_hydrogen_treatment constr
_refine_ls_matrix_type full
_refine_ls_number_parameters 780
_refine_ls_number_reflns 15880
_refine_ls_number_restraints 0
_refine_ls_restrained_S_all 1.140
_refine_ls_R_factor_all 0.0653
_refine_ls_R_factor_gt 0.0491
_refine_ls_shift/su_max 0.001
_refine_ls_shift/su_mean 0.000
_refine_ls_structure_factor_coef Fsqd
_refine_ls_weighting_details 'w=1/[\s^2^(Fo^2^)+(0.0739P)^2^+6.3144P] where P=(Fo^2^+2Fc^2^)/3'
_refine_ls_weighting_scheme calc
_refine_ls_wR_factor_gt 0.1379
_refine_ls_wR_factor_ref 0.1623
_reflns_number_gt 13465
_reflns_number_total 15880
_reflns_threshold_expression 'I > 2\s(I)'
_cod_data_source_file ic402539x_si_001.cif
_cod_data_source_block Compound4
_cod_depositor_comments 'Adding full bibliography for 4338108--4338109.cif.'
_cod_database_code 4338109
_shelx_space_group_comment
;
The symmetry employed for this shelxl refinement is uniquely defined
by the following loop, which should always be used as a source of
symmetry information in preference to the above space-group names.
They are only intended as comments.
;

loop_
_space_group_symop_operation_xyz
'x, y, z'
'-x, -y, -z'

loop_
_atom_site_label
_atom_site_type_symbol
_atom_site_fract_x
_atom_site_fract_y
_atom_site_fract_z
_atom_site_U_iso_or_equiv
_atom_site_adp_type
_atom_site_occupancy
_atom_site_site_symmetry_order
_atom_site_calc_flag
_atom_site_refinement_flags_posn
_atom_site_refinement_flags_adp
_atom_site_refinement_flags_occupancy
_atom_site_disorder_assembly
_atom_site_disorder_group
Pt1A Pt 0.5000 0.0000 0.5000 0.02760(8) Uani 0.6 2 d S . P A 1
Pt1B Pt 0.42664(8) 0.01640(6) 0.54321(5) 0.03972(18) Uani 0.2 1 d . . P A 2
Pd1 Pd 0.85973(2) 0.18356(2) 0.77249(2) 0.02631(7) Uani 1 1 d . . . . .
S1A S 1.1319(2) 0.2918(2) 1.01469(17) 0.0529(6) Uani 0.5 1 d . . P B 1
S1B S 1.1786(2) 0.2756(2) 0.99811(17) 0.0539(6) Uani 0.5 1 d . . P B 2
F1A F 1.0721(13) 0.0909(9) 1.0063(8) 0.091(4) Uani 0.5 1 d . . P B 1
F2A F 1.2428(9) 0.1619(8) 0.9848(7) 0.084(3) Uani 0.5 1 d . . P B 1
F3A F 1.2005(14) 0.1537(14) 1.1148(14) 0.090(4) Uani 0.5 1 d . . P B 1
F1B F 1.0626(13) 0.2401(11) 1.1188(8) 0.130(5) Uani 0.5 1 d . . P B 2
F2B F 1.0529(13) 0.1098(11) 1.0490(8) 0.105(5) Uani 0.5 1 d . . P B 2
F3B F 1.214(2) 0.1892(17) 1.127(2) 0.157(11) Uani 0.5 1 d . . P B 2
O1 O 0.0881(3) -0.4440(3) 0.8650(2) 0.0614(10) Uani 1 1 d . . . . .
O2 O 0.2770(3) 0.6242(2) 0.45291(18) 0.0423(6) Uani 1 1 d . . . . .
O3 O 0.6754(4) 0.0873(3) 0.6297(3) 0.0734(13) Uani 1 1 d . . . . .
O4 O 0.6070(6) -0.0748(4) 0.6400(5) 0.122(2) Uani 1 1 d . . . . .
O5A O 0.4236(8) 0.0831(6) 0.6320(5) 0.0587(18) Uani 0.6 1 d . . P A 1
O6A O 0.2832(8) 0.0016(11) 0.5327(10) 0.086(4) Uani 0.6 1 d . . P A 1
O5B O 0.442(2) 0.0398(16) 0.7176(11) 0.067(5) Uani 0.2 1 d . . P A 2
O6B O 0.402(3) 0.1610(19) 0.6581(15) 0.104(10) Uani 0.2 1 d . . P A 2
O7B O 0.1875(15) -0.0792(15) 0.5269(15) 0.070(6) Uani 0.2 1 d . . P A 2
O8B O 0.2151(16) 0.0479(13) 0.4550(11) 0.057(4) Uani 0.2 1 d . . P A 2
O9 O 1.2406(4) 0.3675(3) 1.0443(3) 0.0708(11) Uani 1 1 d . . . . .
O10A O 1.087(2) 0.281(2) 0.9266(13) 0.061(4) Uani 0.5 1 d . . P B 1
O11A O 1.0449(8) 0.2864(10) 1.0646(7) 0.090(3) Uani 0.5 1 d . . P B 1
O10B O 1.074(2) 0.2884(19) 0.9468(13) 0.060(4) Uani 0.5 1 d . . P B 2
O11B O 1.2371(9) 0.2153(9) 0.9604(7) 0.076(3) Uani 0.5 1 d . . P B 2
O12 O 0.5448(11) -0.2999(10) 1.1224(8) 0.105(4) Uiso 0.5 1 d . . P C 3
O13A O 0.072(2) 0.079(2) 0.5727(16) 0.102(7) Uiso 0.25 1 d . . P D 1
O13B O 0.031(3) -0.016(3) 0.501(3) 0.151(13) Uiso 0.25 1 d . . P E 2
N1 N 0.7656(2) 0.1096(2) 0.85454(18) 0.0298(5) Uani 1 1 d . . . . .
N2 N 0.2951(4) -0.1487(4) 0.6669(3) 0.0701(14) Uani 1 1 d . . . . .
H2A H 0.3588 -0.1007 0.6872 0.084 Uiso 1 1 calc R U . . .
H2B H 0.2642 -0.1516 0.6141 0.084 Uiso 1 1 calc R U . . .
N3 N 0.9590(3) 0.2655(2) 0.69606(18) 0.0323(6) Uani 1 1 d . . . . .
N4 N 0.7880(2) 0.3011(2) 0.77843(16) 0.0282(5) Uani 1 1 d . . . . .
N5 N 0.3345(4) 0.2363(3) 0.5077(3) 0.0611(12) Uani 1 1 d . . . . .
H5A H 0.3848 0.2263 0.5499 0.073 Uiso 1 1 calc R U . . .
H5B H 0.2938 0.1850 0.4725 0.073 Uiso 1 1 calc R U . . .
N6 N 0.9365(3) 0.0689(2) 0.7684(2) 0.0371(6) Uani 1 1 d . . . . .
N7 N 0.6050(5) 0.0083(4) 0.5997(4) 0.0796(16) Uani 1 1 d . . . . .
N8A N 0.3899(10) 0.0376(6) 0.5648(6) 0.067(3) Uani 0.6 1 d . . P A 1
N8B N 0.4234(17) 0.0876(15) 0.6648(8) 0.029(4) Uani 0.2 1 d . . P A 2
N9B N 0.249(2) 0.000(2) 0.514(2) 0.041(5) Uani 0.2 1 d . . P A 2
N10 N 0.4034(10) -0.4264(9) 0.7669(7) 0.146(4) Uani 1 1 d . . . . .
N11A N 0.3923(9) -0.2497(8) 1.0686(7) 0.065(2) Uiso 0.25 1 d . . P F 1
N11B N 0.3923(9) -0.2497(8) 1.0686(7) 0.065(2) Uiso 0.25 1 d . . P G 2
C1 C 0.8087(3) 0.1311(3) 0.9356(2) 0.0387(8) Uani 1 1 d . . . . .
H1 H 0.8816 0.1798 0.9524 0.046 Uiso 1 1 calc R U . . .
C2 C 0.7496(4) 0.0838(4) 0.9951(3) 0.0476(10) Uani 1 1 d . . . . .
H2 H 0.7817 0.1002 1.0521 0.057 Uiso 1 1 calc R U . . .
C3 C 0.6439(4) 0.0129(4) 0.9716(3) 0.0482(10) Uani 1 1 d . . . . .
H3 H 0.6028 -0.0209 1.0120 0.058 Uiso 1 1 calc R U . . .
C4 C 0.6617(3) 0.0429(3) 0.8309(2) 0.0360(7) Uani 1 1 d . . . . .
H4 H 0.6302 0.0301 0.7735 0.043 Uiso 1 1 calc R U . . .
C5 C 0.5984(3) -0.0082(3) 0.8874(3) 0.0403(8) Uani 1 1 d . . . . .
C6 C 0.4878(4) -0.0794(4) 0.8584(3) 0.0503(10) Uani 1 1 d . . . . .
C7 C 0.3960(4) -0.1410(4) 0.8350(3) 0.0500(11) Uani 1 1 d . . . . .
C8 C 0.2912(3) -0.2164(3) 0.8023(2) 0.0418(9) Uani 1 1 d . . . . .
C9 C 0.2408(3) -0.2899(3) 0.8534(2) 0.0417(8) Uani 1 1 d . . . . .
H9 H 0.2741 -0.2874 0.9104 0.050 Uiso 1 1 calc R U . . .
C10 C 0.2438(4) -0.2192(3) 0.7179(2) 0.0432(9) Uani 1 1 d . . . . .
C11 C 0.1371(6) -0.4422(5) 0.9501(3) 0.083(2) Uani 1 1 d . . . . .
H11A H 0.1397 -0.3771 0.9776 0.125 Uiso 1 1 calc R U . . .
H11B H 0.2156 -0.4494 0.9555 0.125 Uiso 1 1 calc R U . . .
H11C H 0.0898 -0.4988 0.9759 0.125 Uiso 1 1 calc R U . . .
C12 C 0.1424(3) -0.3663(3) 0.8209(2) 0.0402(8) Uani 1 1 d . . . . .
C13 C 0.1430(3) -0.2987(3) 0.6857(2) 0.0392(8) Uani 1 1 d . . . . .
C14 C 0.0936(3) -0.3702(3) 0.7378(2) 0.0395(8) Uani 1 1 d . . . . .
H14 H 0.0253 -0.4226 0.7162 0.047 Uiso 1 1 calc R U . . .
C15 C 0.9044(4) 0.3059(4) 0.4007(3) 0.0444(9) Uani 1 1 d . . . . .
C16 C 0.9403(4) 0.3112(4) 0.4739(3) 0.0449(9) Uani 1 1 d . . . . .
C17 C 0.9837(3) 0.3192(3) 0.5607(2) 0.0401(8) Uani 1 1 d . . . . .
C18 C 1.0888(4) 0.3902(4) 0.5960(3) 0.0471(9) Uani 1 1 d . . . . .
H18 H 1.1337 0.4333 0.5618 0.057 Uiso 1 1 calc R U . . .
C19 C 0.9216(3) 0.2573(3) 0.6137(2) 0.0362(7) Uani 1 1 d . . . . .
H19 H 0.8511 0.2080 0.5909 0.043 Uiso 1 1 calc R U . . .
C20 C 1.1260(4) 0.3967(4) 0.6805(3) 0.0480(10) Uani 1 1 d . . . . .
H20 H 1.1967 0.4443 0.7052 0.058 Uiso 1 1 calc R U . . .
C21 C 1.0594(3) 0.3332(3) 0.7289(2) 0.0414(8) Uani 1 1 d . . . . .
H21 H 1.0855 0.3375 0.7872 0.050 Uiso 1 1 calc R U . . .
C22 C 0.8463(3) 0.3814(3) 0.8306(2) 0.0386(8) Uani 1 1 d . . . . .
H22 H 0.9166 0.3797 0.8652 0.046 Uiso 1 1 calc R U . . .
C23 C 0.8068(4) 0.4667(3) 0.8352(3) 0.0486(10) Uani 1 1 d . . . . .
H23 H 0.8498 0.5234 0.8724 0.058 Uiso 1 1 calc R U . . .
C24 C 0.7039(4) 0.4691(3) 0.7853(3) 0.0434(9) Uani 1 1 d . . . . .
H24 H 0.6742 0.5265 0.7891 0.052 Uiso 1 1 calc R U . . .
C25 C 0.6893(3) 0.3024(3) 0.7287(2) 0.0309(6) Uani 1 1 d . . . . .
H25 H 0.6487 0.2447 0.6920 0.037 Uiso 1 1 calc R U . . .
C26 C 0.6444(3) 0.3864(3) 0.7295(2) 0.0334(7) Uani 1 1 d . . . . .
C27 C 0.5441(4) 0.3898(3) 0.6713(2) 0.0400(8) Uani 1 1 d . . . . .
C28 C 0.4686(3) 0.4008(3) 0.6184(2) 0.0387(8) Uani 1 1 d . . . . .
C29 C 0.3830(3) 0.4155(3) 0.5518(2) 0.0367(7) Uani 1 1 d . . . . .
C30 C 0.3702(3) 0.5133(3) 0.5389(2) 0.0353(7) Uani 1 1 d . . . . .
H30 H 0.4141 0.5688 0.5769 0.042 Uiso 1 1 calc R U . . .
C31 C 0.3196(3) 0.3325(3) 0.4969(2) 0.0390(8) Uani 1 1 d . . . . .
C32 C 0.3493(4) 0.7093(4) 0.5049(3) 0.0514(10) Uani 1 1 d . . . . .
H32A H 0.3342 0.7016 0.5614 0.077 Uiso 1 1 calc R U . . .
H32B H 0.3334 0.7724 0.4842 0.077 Uiso 1 1 calc R U . . .
H32C H 0.4304 0.7128 0.5049 0.077 Uiso 1 1 calc R U . . .
C33 C 0.2937(3) 0.5303(3) 0.4709(2) 0.0340(7) Uani 1 1 d . . . . .
C34 C 0.2407(3) 0.3503(3) 0.4281(2) 0.0371(7) Uani 1 1 d . . . . .
C35 C 0.2291(3) 0.4487(3) 0.4162(2) 0.0351(7) Uani 1 1 d . . . . .
H35 H 0.1763 0.4600 0.3699 0.042 Uiso 1 1 calc R U . . .
C36 C 0.8246(4) -0.2657(3) 0.6286(3) 0.0430(9) Uani 1 1 d . . . . .
C37 C 0.8732(4) -0.1898(4) 0.6712(3) 0.0481(10) Uani 1 1 d . . . . .
C38 C 0.9339(4) -0.0985(4) 0.7207(3) 0.0498(11) Uani 1 1 d . . . . .
C39 C 1.0448(6) -0.0849(5) 0.7651(6) 0.104(3) Uani 1 1 d . . . . .
H39 H 1.0819 -0.1379 0.7652 0.125 Uiso 1 1 calc R U . . .
C40 C 0.8828(3) -0.0191(3) 0.7242(2) 0.0349(7) Uani 1 1 d . . . . .
H40 H 0.8068 -0.0277 0.6939 0.042 Uiso 1 1 calc R U . . .
C41 C 1.1002(6) 0.0074(6) 0.8091(6) 0.114(4) Uani 1 1 d . . . . .
H41 H 1.1769 0.0186 0.8390 0.137 Uiso 1 1 calc R U . . .
C42 C 1.0449(5) 0.0832(4) 0.8100(4) 0.0730(19) Uani 1 1 d . . . . .
H42 H 1.0839 0.1465 0.8403 0.088 Uiso 1 1 calc R U . . .
C43A C 1.1667(12) 0.1705(11) 1.0301(9) 0.071(3) Uani 0.5 1 d . . P B 1
C43B C 1.1242(13) 0.1969(12) 1.0788(9) 0.075(3) Uani 0.5 1 d . . P B 2
C44 C 0.4786(8) -0.3626(8) 0.7562(6) 0.095(3) Uani 1 1 d . . . . .
C45 C 0.5636(9) -0.2783(9) 0.7348(9) 0.140(5) Uani 1 1 d . . . . .
H45A H 0.6122 -0.3032 0.7028 0.210 Uiso 1 1 calc R U . . .
H45B H 0.6115 -0.2401 0.7854 0.210 Uiso 1 1 calc R U . . .
H45C H 0.5256 -0.2332 0.7015 0.210 Uiso 1 1 calc R U . . .
C46A C 0.4708(18) -0.2405(16) 1.1105(13) 0.052(4) Uiso 0.25 1 d . . P F 1
C47A C 0.576(3) -0.190(3) 1.165(2) 0.103(10) Uiso 0.25 1 d . . P F 1
C46B C 0.441(3) -0.298(3) 1.061(2) 0.087(8) Uiso 0.25 1 d . . P G 2
C47B C 0.497(2) -0.388(2) 1.0433(17) 0.072(6) Uiso 0.25 1 d . . P G 2

loop_
_atom_site_aniso_label
_atom_site_aniso_U_11
_atom_site_aniso_U_22
_atom_site_aniso_U_33
_atom_site_aniso_U_23
_atom_site_aniso_U_13
_atom_site_aniso_U_12
Pt1A 0.02777(13) 0.01996(12) 0.02872(14) 0.00355(9) -0.00477(10) 0.00211(9)
Pt1B 0.0479(4) 0.0251(3) 0.0316(4) 0.0020(3) -0.0106(3) -0.0031(3)
Pd1 0.02763(12) 0.02271(11) 0.02448(11) 0.00166(8) -0.00091(8) 0.00357(8)
S1A 0.0442(12) 0.0589(14) 0.0506(13) -0.0212(11) -0.0068(10) 0.0164(11)
S1B 0.0411(12) 0.0581(15) 0.0528(13) -0.0110(11) 0.0033(10) 0.0012(11)
F1A 0.096(7) 0.052(5) 0.112(10) 0.010(6) 0.002(8) 0.007(4)
F2A 0.088(6) 0.077(6) 0.109(7) 0.011(5) 0.034(5) 0.047(5)
F3A 0.074(6) 0.082(9) 0.102(10) 0.037(8) -0.014(7) 0.019(6)
F1B 0.175(12) 0.160(11) 0.097(8) 0.041(8) 0.080(8) 0.080(10)
F2B 0.099(8) 0.078(8) 0.107(9) 0.035(7) -0.019(8) -0.003(6)
F3B 0.155(14) 0.113(17) 0.142(14) 0.035(13) -0.075(11) -0.005(11)
O1 0.060(2) 0.0540(19) 0.0415(16) 0.0148(14) -0.0091(14) -0.0217(15)
O2 0.0438(14) 0.0406(14) 0.0415(14) -0.0020(11) -0.0043(11) 0.0175(12)
O3 0.079(3) 0.050(2) 0.070(3) -0.0130(19) 0.002(2) -0.011(2)
O4 0.117(4) 0.060(3) 0.151(6) 0.013(3) -0.048(4) 0.007(3)
O5A 0.085(5) 0.042(3) 0.054(4) 0.001(4) 0.019(4) 0.023(3)
O6A 0.044(6) 0.084(6) 0.145(11) 0.049(7) 0.032(6) 0.031(5)
O5B 0.088(14) 0.058(11) 0.044(9) -0.002(8) -0.010(9) 0.017(10)
O6B 0.21(3) 0.065(14) 0.068(14) 0.007(11) 0.017(17) 0.086(19)
O7B 0.043(9) 0.053(10) 0.100(15) 0.041(10) -0.002(9) 0.000(7)
O8B 0.063(10) 0.043(8) 0.049(9) 0.013(7) -0.019(8) 0.005(7)
O9 0.073(2) 0.052(2) 0.074(3) -0.0314(19) -0.001(2) 0.0057(18)
O10A 0.084(10) 0.051(5) 0.047(8) -0.007(6) -0.003(6) 0.028(6)
O11A 0.064(5) 0.121(9) 0.084(7) -0.038(7) 0.010(5) 0.024(6)
O10B 0.055(6) 0.054(8) 0.056(10) 0.001(6) -0.005(6) 0.001(5)
O11B 0.059(5) 0.087(7) 0.075(6) -0.033(6) 0.013(4) 0.009(5)
N1 0.0282(12) 0.0260(12) 0.0315(13) 0.0038(10) 0.0003(10) 0.0043(10)
N2 0.067(3) 0.078(3) 0.043(2) 0.007(2) 0.014(2) -0.021(2)
N3 0.0316(13) 0.0352(14) 0.0267(13) 0.0029(11) 0.0030(10) 0.0046(11)
N4 0.0311(13) 0.0260(12) 0.0224(11) 0.0014(9) -0.0013(10) 0.0035(10)
N5 0.068(3) 0.046(2) 0.063(3) -0.0100(19) -0.018(2) 0.025(2)
N6 0.0410(16) 0.0330(15) 0.0339(14) -0.0038(11) -0.0051(12) 0.0122(12)
N7 0.077(3) 0.056(3) 0.085(4) -0.020(3) 0.015(3) -0.016(2)
N8A 0.111(8) 0.032(4) 0.074(6) 0.022(4) 0.032(6) 0.034(4)
N8B 0.041(8) 0.026(7) 0.007(5) 0.005(6) -0.005(6) -0.006(6)
N9B 0.039(14) 0.027(8) 0.061(13) 0.010(8) 0.015(11) 0.011(9)
N10 0.132(8) 0.124(8) 0.173(10) -0.051(7) 0.040(7) 0.013(6)
C1 0.0311(16) 0.044(2) 0.0326(16) 0.0052(14) -0.0034(13) 0.0022(14)
C2 0.042(2) 0.061(3) 0.0316(18) 0.0071(17) 0.0004(15) 0.0044(18)
C3 0.044(2) 0.054(2) 0.040(2) 0.0100(18) 0.0092(17) 0.0015(18)
C4 0.0352(17) 0.0313(16) 0.0330(16) 0.0010(13) 0.0008(13) -0.0016(13)
C5 0.0352(17) 0.0384(19) 0.0394(18) 0.0035(15) 0.0049(14) -0.0018(14)
C6 0.045(2) 0.054(3) 0.040(2) -0.0009(18) 0.0124(17) -0.0076(18)
C7 0.047(2) 0.053(2) 0.039(2) -0.0023(17) 0.0160(17) -0.0110(18)
C8 0.0342(17) 0.046(2) 0.0361(18) -0.0062(15) 0.0108(14) -0.0066(15)
C9 0.0368(18) 0.044(2) 0.0336(17) -0.0003(15) 0.0017(14) -0.0038(15)
C10 0.0416(19) 0.048(2) 0.0344(18) 0.0014(15) 0.0150(15) -0.0019(16)
C11 0.089(4) 0.072(4) 0.048(3) 0.027(3) -0.015(3) -0.028(3)
C12 0.0373(18) 0.0394(19) 0.0349(17) 0.0039(14) 0.0027(14) -0.0022(15)
C13 0.0357(17) 0.049(2) 0.0290(16) -0.0010(14) 0.0072(13) 0.0050(15)
C14 0.0338(17) 0.0423(19) 0.0334(17) 0.0018(14) 0.0005(13) -0.0012(14)
C15 0.0388(19) 0.056(2) 0.0346(18) 0.0023(16) 0.0106(15) 0.0039(17)
C16 0.0381(19) 0.059(3) 0.0345(18) 0.0057(17) 0.0106(15) 0.0064(17)
C17 0.0366(18) 0.051(2) 0.0319(16) 0.0041(15) 0.0084(14) 0.0084(16)
C18 0.046(2) 0.052(2) 0.0376(19) 0.0061(17) 0.0124(17) 0.0000(18)
C19 0.0333(16) 0.0430(19) 0.0289(15) 0.0033(13) 0.0029(13) 0.0067(14)
C20 0.0382(19) 0.053(2) 0.041(2) -0.0017(17) 0.0055(16) -0.0058(17)
C21 0.0366(18) 0.045(2) 0.0332(17) -0.0003(15) 0.0009(14) -0.0006(15)
C22 0.0418(18) 0.0311(16) 0.0337(17) -0.0039(13) -0.0112(14) 0.0066(14)
C23 0.059(2) 0.0336(19) 0.045(2) -0.0120(16) -0.0139(19) 0.0138(17)
C24 0.054(2) 0.0337(18) 0.0405(19) -0.0032(15) -0.0040(17) 0.0179(17)
C25 0.0328(15) 0.0297(15) 0.0261(14) 0.0004(11) -0.0022(12) 0.0063(12)
C26 0.0363(16) 0.0355(17) 0.0275(14) 0.0023(12) 0.0011(12) 0.0114(13)
C27 0.0401(18) 0.042(2) 0.0371(18) -0.0014(15) 0.0015(15) 0.0144(16)
C28 0.0395(18) 0.0419(19) 0.0332(17) -0.0066(14) -0.0008(14) 0.0135(15)
C29 0.0311(16) 0.0446(19) 0.0340(16) -0.0017(14) 0.0000(13) 0.0139(14)
C30 0.0320(16) 0.0419(18) 0.0310(15) -0.0033(13) -0.0006(12) 0.0131(14)
C31 0.0374(18) 0.0421(19) 0.0394(18) -0.0018(15) 0.0015(14) 0.0178(15)
C32 0.053(2) 0.043(2) 0.054(3) -0.0080(19) -0.007(2) 0.0184(19)
C33 0.0318(15) 0.0382(17) 0.0331(16) 0.0007(13) 0.0032(13) 0.0136(13)
C34 0.0325(16) 0.0424(19) 0.0361(17) -0.0076(14) 0.0025(13) 0.0125(14)
C35 0.0312(15) 0.0438(19) 0.0297(15) -0.0026(13) 0.0010(12) 0.0125(14)
C36 0.043(2) 0.046(2) 0.0412(19) -0.0105(16) -0.0019(16) 0.0210(17)
C37 0.047(2) 0.045(2) 0.051(2) -0.0131(18) -0.0078(18) 0.0202(18)
C38 0.049(2) 0.044(2) 0.052(2) -0.0164(18) -0.0135(19) 0.0197(18)
C39 0.083(4) 0.066(4) 0.148(7) -0.054(4) -0.062(5) 0.048(3)
C40 0.0363(17) 0.0327(16) 0.0341(16) -0.0042(13) 0.0000(13) 0.0110(13)
C41 0.081(4) 0.077(4) 0.163(8) -0.062(5) -0.078(5) 0.052(4)
C42 0.063(3) 0.052(3) 0.090(4) -0.031(3) -0.043(3) 0.028(2)
C43A 0.072(8) 0.071(8) 0.062(7) 0.013(6) -0.004(6) 0.018(6)
C43B 0.069(8) 0.082(9) 0.069(8) 0.014(7) -0.005(6) 0.021(7)
C44 0.073(5) 0.093(6) 0.120(7) -0.022(5) 0.011(5) 0.029(4)
C45 0.080(6) 0.113(8) 0.215(14) -0.058(9) 0.025(7) 0.009(5)

loop_
_atom_type_symbol
_atom_type_description
_atom_type_scat_dispersion_real
_atom_type_scat_dispersion_imag
_atom_type_scat_source
C C 0.0033 0.0016 'International Tables Vol C Tables 4.2.6.8 and 6.1.1.4'
H H 0.0000 0.0000 'International Tables Vol C Tables 4.2.6.8 and 6.1.1.4'
N N 0.0061 0.0033 'International Tables Vol C Tables 4.2.6.8 and 6.1.1.4'
O O 0.0106 0.0060 'International Tables Vol C Tables 4.2.6.8 and 6.1.1.4'
F F 0.0171 0.0103 'International Tables Vol C Tables 4.2.6.8 and 6.1.1.4'
S S 0.1246 0.1234 'International Tables Vol C Tables 4.2.6.8 and 6.1.1.4'
Pd Pd -0.9988 1.0072 'International Tables Vol C Tables 4.2.6.8 and 6.1.1.4'
Pt Pt -1.7033 8.3905 'International Tables Vol C Tables 4.2.6.8 and 6.1.1.4'

loop_
_geom_angle_atom_site_label_1
_geom_angle_atom_site_label_2
_geom_angle_atom_site_label_3
_geom_angle
_geom_angle_site_symmetry_1
_geom_angle_site_symmetry_3
N7 Pt1A N7 180.0 . 2_656
N7 Pt1A N8A 88.9(4) . .
N7 Pt1A N8A 91.1(4) 2_656 .
N8A Pt1A N8A 180.0(7) . 2_656
N9B Pt1B N8B 87.1(10) . .
N9B Pt1B N7 165.7(9) . .
N8B Pt1B N7 86.2(6) . .
N9B Pt1B N7 79.4(9) . 2_656
N8B Pt1B N7 157.4(6) . 2_656
N7 Pt1B N7 110.67(19) . 2_656
N1 Pd1 N4 89.98(11) . .
N1 Pd1 N6 90.70(13) . .
N4 Pd1 N6 178.15(12) . .
N1 Pd1 N3 176.16(12) . .
N4 Pd1 N3 88.06(12) . .
N6 Pd1 N3 91.16(14) . .
O11A S1A O9 115.0(5) . .
O11A S1A O10A 113.6(11) . .
O9 S1A O10A 117.9(11) . .
O11A S1A C43A 102.9(8) . .
O9 S1A C43A 103.8(5) . .
O10A S1A C43A 100.6(11) . .
O9 S1B O11B 120.7(5) . .
O9 S1B O10B 110.2(9) . .
O11B S1B O10B 115.5(8) . .
O9 S1B C43B 101.0(6) . .
O11B S1B C43B 103.3(8) . .
O10B S1B C43B 103.1(10) . .
C12 O1 C11 116.4(3) . .
C33 O2 C32 116.6(3) . .
C4 N1 C1 119.2(3) . .
C4 N1 Pd1 122.6(2) . .
C1 N1 Pd1 118.2(2) . .
C21 N3 C19 119.9(3) . .
C21 N3 Pd1 119.2(2) . .
C19 N3 Pd1 120.7(2) . .
C22 N4 C25 120.1(3) . .
C22 N4 Pd1 117.7(2) . .
C25 N4 Pd1 122.0(2) . .
C40 N6 C42 119.5(4) . .
C40 N6 Pd1 121.6(3) . .
C42 N6 Pd1 118.8(3) . .
O3 N7 O4 116.4(6) . .
O3 N7 Pt1A 123.5(5) . .
O4 N7 Pt1A 120.0(4) . .
O3 N7 Pt1B 117.8(5) . .
O4 N7 Pt1B 114.1(4) . .
O3 N7 Pt1B 116.3(4) . 2_656
O4 N7 Pt1B 114.5(5) . 2_656
O5A N8A O6A 123.5(12) . .
O5A N8A Pt1A 121.5(9) . .
O6A N8A Pt1A 114.7(10) . .
O6B N8B O5B 135(2) . .
O6B N8B Pt1B 111.8(15) . .
O5B N8B Pt1B 112.7(18) . .
O7B N9B O8B 119(3) . .
O7B N9B Pt1B 117(2) . .
O8B N9B Pt1B 117(2) . .
N1 C1 C2 121.4(4) . .
C3 C2 C1 119.9(4) . .
C2 C3 C5 118.6(4) . .
N1 C4 C5 122.2(3) . .
C4 C5 C3 118.5(4) . .
C4 C5 C6 119.7(4) . .
C3 C5 C6 121.7(4) . .
C7 C6 C5 178.4(6) . .
C6 C7 C8 175.5(5) . .
C9 C8 C10 121.0(3) . .
C9 C8 C7 119.6(4) . .
C10 C8 C7 119.3(4) . .
C12 C9 C8 119.8(4) . .
N2 C10 C8 121.1(4) . .
N2 C10 C13 120.6(4) . .
C8 C10 C13 118.3(4) . .
O1 C12 C9 124.4(4) . .
O1 C12 C14 115.3(3) . .
C9 C12 C14 120.2(4) . .
C14 C13 C10 119.8(3) . .
C14 C13 C15 120.7(4) . 2_656
C10 C13 C15 119.5(4) . 2_656
C12 C14 C13 121.0(4) . .
C16 C15 C13 177.7(4) . 2_656
C15 C16 C17 179.0(5) . .
C19 C17 C18 118.0(4) . .
C19 C17 C16 120.5(4) . .
C18 C17 C16 121.5(4) . .
C20 C18 C17 119.4(4) . .
N3 C19 C17 121.6(3) . .
C18 C20 C21 119.3(4) . .
N3 C21 C20 121.8(4) . .
N4 C22 C23 121.5(3) . .
C22 C23 C24 119.4(4) . .
C23 C24 C26 119.2(4) . .
N4 C25 C26 121.7(3) . .
C24 C26 C25 118.1(3) . .
C24 C26 C27 121.1(3) . .
C25 C26 C27 120.7(3) . .
C28 C27 C26 172.5(5) . .
C27 C28 C29 176.6(5) . .
C30 C29 C31 120.9(3) . .
C30 C29 C28 119.7(3) . .
C31 C29 C28 119.2(4) . .
C33 C30 C29 120.6(3) . .
N5 C31 C29 121.2(4) . .
N5 C31 C34 120.6(4) . .
C29 C31 C34 118.2(4) . .
O2 C33 C35 116.3(3) . .
O2 C33 C30 124.4(3) . .
C35 C33 C30 119.4(3) . .
C35 C34 C31 120.1(3) . .
C35 C34 C36 121.3(4) . 2_656
C31 C34 C36 118.6(4) . 2_656
C33 C35 C34 120.9(3) . .
C37 C36 C34 173.6(5) . 2_656
C36 C37 C38 178.3(6) . .
C39 C38 C40 118.2(4) . .
C39 C38 C37 121.9(4) . .
C40 C38 C37 119.9(4) . .
C41 C39 C38 118.7(5) . .
N6 C40 C38 122.5(4) . .
C42 C41 C39 120.3(5) . .
N6 C42 C41 120.8(5) . .
F2A C43A F1A 107.0(13) . .
F2A C43A F3A 112.9(13) . .
F1A C43A F3A 102.1(13) . .
F2A C43A S1A 110.3(9) . .
F1A C43A S1A 111.0(10) . .
F3A C43A S1A 113.1(12) . .
F3B C43B F2B 114.2(16) . .
F3B C43B F1B 111(2) . .
F2B C43B F1B 104.0(15) . .
F3B C43B S1B 104.4(17) . .
F2B C43B S1B 112.2(12) . .
F1B C43B S1B 111.6(11) . .
N10 C44 C45 172.7(13) . .
N11A C46A C47A 159(3) . .

loop_
_geom_bond_atom_site_label_1
_geom_bond_atom_site_label_2
_geom_bond_distance
_geom_bond_site_symmetry_2
Pt1A N7 1.877(6) .
Pt1A N8A 2.017(10) .
Pt1B N9B 2.09(3) .
Pt1B N8B 2.222(17) .
Pt1B N7 2.247(7) .
Pt1B N7 2.318(6) 2_656
Pd1 N1 2.025(3) .
Pd1 N4 2.027(3) .
Pd1 N6 2.030(3) .
Pd1 N3 2.031(3) .
S1A O11A 1.441(11) .
S1A O9 1.445(5) .
S1A O10A 1.45(2) .
S1A C43A 1.820(14) .
S1B O9 1.407(4) .
S1B O11B 1.423(10) .
S1B O10B 1.46(3) .
S1B C43B 1.817(16) .
F1A C43A 1.349(19) .
F2A C43A 1.316(18) .
F3A C43A 1.42(2) .
F1B C43B 1.322(19) .
F2B C43B 1.30(2) .
F3B C43B 1.27(3) .
O1 C12 1.374(5) .
O1 C11 1.417(6) .
O2 C33 1.372(5) .
O2 C32 1.420(5) .
O3 N7 1.217(6) .
O4 N7 1.318(8) .
O5A N8A 1.210(12) .
O6A N8A 1.276(15) .
O5B N8B 1.12(3) .
O6B N8B 1.10(3) .
O7B N9B 1.18(3) .
O8B N9B 1.24(3) .
N1 C4 1.337(4) .
N1 C1 1.342(5) .
N2 C10 1.374(6) .
N3 C21 1.340(5) .
N3 C19 1.344(4) .
N4 C22 1.335(4) .
N4 C25 1.339(4) .
N5 C31 1.377(6) .
N6 C40 1.335(5) .
N6 C42 1.343(5) .
N10 C44 1.122(13) .
N11A C46A 1.06(2) .
C1 C2 1.378(6) .
C2 C3 1.377(6) .
C3 C5 1.393(6) .
C4 C5 1.384(5) .
C5 C6 1.434(6) .
C6 C7 1.202(6) .
C7 C8 1.422(5) .
C8 C9 1.398(6) .
C8 C10 1.402(6) .
C9 C12 1.380(5) .
C10 C13 1.418(6) .
C12 C14 1.385(5) .
C13 C14 1.388(5) .
C13 C15 1.427(5) 2_656
C15 C16 1.200(6) .
C16 C17 1.425(6) .
C17 C19 1.395(5) .
C17 C18 1.407(6) .
C18 C20 1.378(6) .
C20 C21 1.380(6) .
C22 C23 1.376(6) .
C23 C24 1.385(6) .
C24 C26 1.392(5) .
C25 C26 1.394(5) .
C26 C27 1.428(5) .
C27 C28 1.195(5) .
C28 C29 1.431(5) .
C29 C30 1.393(5) .
C29 C31 1.397(5) .
C30 C33 1.390(5) .
C31 C34 1.419(5) .
C33 C35 1.386(5) .
C34 C35 1.395(6) .
C34 C36 1.433(5) 2_656
C36 C37 1.190(6) .
C37 C38 1.423(6) .
C38 C39 1.385(7) .
C38 C40 1.390(5) .
C39 C41 1.382(8) .
C41 C42 1.378(7) .
C44 C45 1.419(15) .
C46A C47A 1.43(4) .
C46B C47B 1.61(4) .
